data_7233695
loop_
_publ_author_name
'Yin Huang'
'Xianggao Meng'
'Pifu Gong'
'Lei Yang'
'Zheshuai Lin'
'Xingguo Chen'
'Jingui Qin'

_publ_section_title
;
 A2BiI5O15 (A = K+ or Rb+): two new promising nonlinear optical materials
 containing [I3O9]3- bridging anionic groups
;
_journal_name_full 'Journal of Materials Chemistry C'
_journal_page_first 4057
_journal_page_last 4062
_journal_paper_doi 10.1039/C4TC00264D
_journal_volume 2
_journal_year 2014
_chemical_formula_sum 'Bi I5 O15 Rb2'
_chemical_formula_weight 1254.42
_space_group_IT_number 39
_space_group_name_Hall 'A 2 -2b'
_space_group_name_H-M_alt 'A e m 2'
_symmetry_cell_setting orthorhombic
_symmetry_space_group_name_H-M 'A e m 2'
_atom_sites_solution_hydrogens geom
_atom_sites_solution_primary direct
_atom_sites_solution_secondary difmap
_cell_angle_alpha 90.00
_cell_angle_beta 90.00
_cell_angle_gamma 90.00
_cell_formula_units_Z 4
_cell_length_a 8.2257(6)
_cell_length_b 23.5398(18)
_cell_length_c 8.2544(6)
_cell_measurement_reflns_used 7080
_cell_measurement_temperature 298(2)
_cell_measurement_theta_max 31.84
_cell_measurement_theta_min 2.48
_cell_volume 1598.3(2)
_computing_cell_refinement 'Bruker SAINT'
_computing_data_collection 'Bruker APEX2'
_computing_data_reduction 'Bruker SAINT'
_computing_molecular_graphics 'Bruker SHELXTL'
_computing_publication_material 'Bruker SHELXTL'
_computing_structure_refinement 'SHELXL-97 (Sheldrick, 1997)'
_computing_structure_solution 'SHELXS-97 (Sheldrick, 1990)'
_diffrn_ambient_temperature 298(2)
_diffrn_measured_fraction_theta_full 0.987
_diffrn_measured_fraction_theta_max 0.987
_diffrn_measurement_device_type 'Bruker APEX-II CCD'
_diffrn_measurement_method '\f and \w scans'
_diffrn_radiation_monochromator graphite
_diffrn_radiation_source 'fine-focus sealed tube'
_diffrn_radiation_type MoK\a
_diffrn_radiation_wavelength 0.71073
_diffrn_reflns_av_R_equivalents 0.0340
_diffrn_reflns_av_sigmaI/netI 0.0465
_diffrn_reflns_limit_h_max 12
_diffrn_reflns_limit_h_min -12
_diffrn_reflns_limit_k_max 33
_diffrn_reflns_limit_k_min -34
_diffrn_reflns_limit_l_max 12
_diffrn_reflns_limit_l_min -11
_diffrn_reflns_number 7999
_diffrn_reflns_theta_full 31.74
_diffrn_reflns_theta_max 31.74
_diffrn_reflns_theta_min 1.73
_diffrn_standards_number 0
_exptl_absorpt_coefficient_mu 26.813
_exptl_absorpt_correction_T_max 0.3474
_exptl_absorpt_correction_T_min 0.1746
_exptl_absorpt_correction_type none
_exptl_crystal_density_diffrn 5.213
_exptl_crystal_density_meas 0
_exptl_crystal_density_method 'not measured'
_exptl_crystal_F_000 2168
_exptl_crystal_size_max 0.10
_exptl_crystal_size_mid 0.05
_exptl_crystal_size_min 0.05
_refine_diff_density_max 5.517
_refine_diff_density_min -3.566
_refine_diff_density_rms 0.509
_refine_ls_abs_structure_details 'Flack H D (1983), Acta Cryst. A39, 876-881'
_refine_ls_abs_structure_Flack 0.00
_refine_ls_extinction_coef 0.0086(3)
_refine_ls_extinction_expression Fc^*^=kFc[1+0.001xFc^2^\l^3^/sin(2\q)]^-1/4^
_refine_ls_extinction_method SHELXL
_refine_ls_goodness_of_fit_ref 1.067
_refine_ls_hydrogen_treatment mixed
_refine_ls_matrix_type full
_refine_ls_number_parameters 111
_refine_ls_number_reflns 2510
_refine_ls_number_restraints 1
_refine_ls_restrained_S_all 1.067
_refine_ls_R_factor_all 0.0401
_refine_ls_R_factor_gt 0.0397
_refine_ls_shift/su_max 0.002
_refine_ls_shift/su_mean 0.000
_refine_ls_structure_factor_coef Fsqd
_refine_ls_weighting_details 'calc w=1/[\s^2^(Fo^2^)+(0.0714P)^2^+44.8600P] where P=(Fo^2^+2Fc^2^)/3'
_refine_ls_weighting_scheme calc
_refine_ls_wR_factor_gt 0.1095
_refine_ls_wR_factor_ref 0.1099
_reflns_number_gt 2474
_reflns_number_total 2510
_reflns_threshold_expression >2sigma(I)
_cod_data_source_file J-Mater-Chem-C-2014-2-4057-1.cif
_cod_data_source_block t
_cod_depositor_comments
;
The following automatic conversions were performed:

data item '_symmetry_cell_setting' value 'Orthorhombic' was changed
to 'orthorhombic' in accordance with the built-in table derived from
the CIF Core dictionary named 'cif_core.dic' version 2.4.5 last
updated on 2014-11-21.

Automatic conversion script
Id: cif_fix_values 6909 2019-04-08 15:41:33Z antanas 
;
_cod_original_sg_symbol_H-M Abm2
_cod_database_code 7233695

loop_
_symmetry_equiv_pos_as_xyz
'x, y, z'
'-x, -y, z'
'x, -y+1/2, z'
'-x, y+1/2, z'
'x, y+1/2, z+1/2'
'-x, -y+1/2, z+1/2'
'x, -y+1, z+1/2'
'-x, y+1, z+1/2'

loop_
_atom_site_label
_atom_site_type_symbol
_atom_site_fract_x
_atom_site_fract_y
_atom_site_fract_z
_atom_site_U_iso_or_equiv
_atom_site_adp_type
_atom_site_occupancy
_atom_site_symmetry_multiplicity
_atom_site_calc_flag
_atom_site_refinement_flags
_atom_site_disorder_assembly
_atom_site_disorder_group
I2 I 0.24060(7) 0.86628(3) 0.62107(11) 0.00854(16) Uani 1 1 d . . .
Bi2 Bi 0.5000 1.0000 0.75980(11) 0.00916(16) Uani 1 2 d S . .
I1 I 0.27071(7) 1.10609(3) 0.60899(8) 0.00776(16) Uani 1 1 d . . .
Rb1 Rb 0.0000 1.0000 0.8524(3) 0.0193(4) Uani 1 2 d S . .
I5 I 0.94073(11) 0.7500 0.81008(13) 0.0099(2) Uani 1 2 d S . .
Rb2 Rb 0.4734(3) 0.7500 0.8675(3) 0.0216(4) Uani 1 2 d S . .
O2 O 0.0641(9) 1.0816(4) 0.5941(12) 0.0139(16) Uani 1 1 d . . .
O1 O 0.4423(10) 0.8373(4) 0.6011(13) 0.0167(16) Uani 1 1 d . . .
O3 O 0.3796(10) 1.0426(3) 0.5291(12) 0.0149(15) Uani 1 1 d . . .
O4 O 0.3138(11) 1.0818(3) 0.8155(11) 0.0136(14) Uani 1 1 d . . .
O7 O 0.2825(11) 0.9384(4) 0.6902(13) 0.0180(18) Uani 1 1 d . . .
O8 O 0.1883(13) 0.8361(4) 0.8150(14) 0.0219(18) Uani 1 1 d . . .
O6 O 0.898(2) 0.7500 1.027(2) 0.042(4) Uani 1 2 d S . .
O5 O 0.8055(15) 0.8062(5) 0.752(2) 0.041(3) Uani 1 1 d . . .

loop_
_atom_site_aniso_label
_atom_site_aniso_U_11
_atom_site_aniso_U_22
_atom_site_aniso_U_33
_atom_site_aniso_U_23
_atom_site_aniso_U_13
_atom_site_aniso_U_12
I2 0.0051(3) 0.0064(3) 0.0141(3) -0.0011(2) -0.0002(2) -0.00079(19)
Bi2 0.0057(2) 0.0073(2) 0.0144(3) 0.000 0.000 0.00108(15)
I1 0.0041(2) 0.0057(3) 0.0135(3) 0.0008(2) -0.0009(2) 0.00117(18)
Rb1 0.0235(9) 0.0139(7) 0.0206(9) 0.000 0.000 0.0015(6)
I5 0.0076(4) 0.0055(3) 0.0165(4) 0.000 0.0009(3) 0.000
Rb2 0.0241(10) 0.0129(7) 0.0277(10) 0.000 -0.0065(7) 0.000
O2 0.005(3) 0.016(4) 0.021(4) 0.002(3) 0.002(3) -0.003(3)
O1 0.011(4) 0.014(4) 0.025(4) -0.001(3) -0.002(3) 0.006(3)
O3 0.017(4) 0.010(3) 0.018(4) -0.001(3) 0.000(3) 0.009(3)
O4 0.016(4) 0.013(3) 0.012(3) 0.000(3) 0.003(3) 0.009(3)
O7 0.012(4) 0.012(4) 0.030(5) -0.010(3) 0.005(3) -0.007(3)
O8 0.024(5) 0.019(4) 0.023(4) -0.003(4) 0.000(4) 0.000(4)
O6 0.044(9) 0.070(13) 0.011(6) 0.000 0.012(7) 0.000
O5 0.024(5) 0.018(5) 0.083(10) 0.013(6) 0.001(7) 0.013(4)

loop_
_atom_type_symbol
_atom_type_description
_atom_type_scat_dispersion_real
_atom_type_scat_dispersion_imag
_atom_type_scat_source
O O 0.0106 0.0060 'International Tables Vol C Tables 4.2.6.8 and 6.1.1.4'
Rb Rb -0.9393 2.9676 'International Tables Vol C Tables 4.2.6.8 and 6.1.1.4'
I I -0.4742 1.8119 'International Tables Vol C Tables 4.2.6.8 and 6.1.1.4'
Bi Bi -4.1077 10.2566 'International Tables Vol C Tables 4.2.6.8 and 6.1.1.4'

loop_
_geom_angle_atom_site_label_1
_geom_angle_atom_site_label_2
_geom_angle_atom_site_label_3
_geom_angle
_geom_angle_site_symmetry_1
_geom_angle_site_symmetry_3
O1 I2 O8 98.7(5) . .
O1 I2 O7 102.0(4) . .
O8 I2 O7 97.7(5) . .
O1 I2 Rb2 48.0(3) . .
O8 I2 Rb2 51.7(3) . .
O7 I2 Rb2 113.3(3) . .
O1 I2 Rb2 35.6(3) . 6_664
O8 I2 Rb2 108.8(3) . 6_664
O7 I2 Rb2 131.4(3) . 6_664
Rb2 I2 Rb2 61.687(11) . 6_664
O1 I2 Rb1 139.7(3) . .
O8 I2 Rb1 77.2(3) . .
O7 I2 Rb1 41.0(3) . .
Rb2 I2 Rb1 121.43(5) . .
Rb2 I2 Rb1 171.97(3) 6_664 .
O3 Bi2 O3 73.0(4) 2_675 .
O3 Bi2 O7 75.4(4) 2_675 2_675
O3 Bi2 O7 82.1(3) . 2_675
O3 Bi2 O7 82.1(3) 2_675 .
O3 Bi2 O7 75.4(4) . .
O7 Bi2 O7 152.0(5) 2_675 .
O3 Bi2 O4 136.8(3) 2_675 .
O3 Bi2 O4 64.3(3) . .
O7 Bi2 O4 92.1(3) 2_675 .
O7 Bi2 O4 93.0(3) . .
O3 Bi2 O4 64.3(3) 2_675 2_675
O3 Bi2 O4 136.8(3) . 2_675
O7 Bi2 O4 93.0(3) 2_675 2_675
O7 Bi2 O4 92.1(3) . 2_675
O4 Bi2 O4 158.8(4) . 2_675
O3 Bi2 O3 133.0(4) 2_675 8_645
O3 Bi2 O3 132.5(4) . 8_645
O7 Bi2 O3 71.8(3) 2_675 8_645
O7 Bi2 O3 136.1(3) . 8_645
O4 Bi2 O3 77.4(3) . 8_645
O4 Bi2 O3 84.7(3) 2_675 8_645
O3 Bi2 O3 132.5(4) 2_675 7_565
O3 Bi2 O3 133.0(4) . 7_565
O7 Bi2 O3 136.1(3) 2_675 7_565
O7 Bi2 O3 71.8(3) . 7_565
O4 Bi2 O3 84.7(3) . 7_565
O4 Bi2 O3 77.4(3) 2_675 7_565
O3 Bi2 O3 64.7(4) 8_645 7_565
O3 Bi2 I1 32.3(2) 2_675 2_675
O3 Bi2 I1 104.5(2) . 2_675
O7 Bi2 I1 86.6(3) 2_675 2_675
O7 Bi2 I1 83.1(2) . 2_675
O4 Bi2 I1 168.8(2) . 2_675
O4 Bi2 I1 32.3(2) 2_675 2_675
O3 Bi2 I1 112.6(2) 8_645 2_675
O3 Bi2 I1 103.93(19) 7_565 2_675
O3 Bi2 I1 104.5(2) 2_675 .
O3 Bi2 I1 32.3(2) . .
O7 Bi2 I1 83.1(2) 2_675 .
O7 Bi2 I1 86.6(3) . .
O4 Bi2 I1 32.3(2) . .
O4 Bi2 I1 168.8(2) 2_675 .
O3 Bi2 I1 103.93(19) 8_645 .
O3 Bi2 I1 112.6(2) 7_565 .
I1 Bi2 I1 136.62(4) 2_675 .
O3 Bi2 Rb1 74.7(2) 2_675 1_655
O3 Bi2 Rb1 123.9(2) . 1_655
O7 Bi2 Rb1 45.8(2) 2_675 1_655
O7 Bi2 Rb1 141.8(2) . 1_655
O4 Bi2 Rb1 124.6(2) . 1_655
O4 Bi2 Rb1 50.6(2) 2_675 1_655
O3 Bi2 Rb1 58.4(2) 8_645 1_655
O3 Bi2 Rb1 102.5(2) 7_565 1_655
I1 Bi2 Rb1 61.11(2) 2_675 1_655
I1 Bi2 Rb1 128.177(16) . 1_655
O3 Bi2 Rb1 123.9(2) 2_675 .
O3 Bi2 Rb1 74.7(2) . .
O7 Bi2 Rb1 141.8(2) 2_675 .
O7 Bi2 Rb1 45.8(2) . .
O4 Bi2 Rb1 50.6(2) . .
O4 Bi2 Rb1 124.6(2) 2_675 .
O3 Bi2 Rb1 102.5(2) 8_645 .
O3 Bi2 Rb1 58.4(2) 7_565 .
I1 Bi2 Rb1 128.178(16) 2_675 .
I1 Bi2 Rb1 61.11(2) . .
Rb1 Bi2 Rb1 158.95(6) 1_655 .
O2 I1 O4 98.4(4) . .
O2 I1 O3 100.0(4) . .
O4 I1 O3 89.2(4) . .
O2 I1 O5 93.5(4) . 2_675
O4 I1 O5 82.3(5) . 2_675
O3 I1 O5 165.0(4) . 2_675
O2 I1 Bi2 108.5(3) . .
O4 I1 Bi2 46.9(2) . .
O3 I1 Bi2 42.8(3) . .
O5 I1 Bi2 126.0(4) 2_675 .
O2 I1 Rb1 44.9(3) . .
O4 I1 Rb1 55.4(3) . .
O3 I1 Rb1 86.7(3) . .
O5 I1 Rb1 98.3(4) 2_675 .
Bi2 I1 Rb1 69.806(17) . .
O2 I1 Rb1 39.7(3) . 7_564
O4 I1 Rb1 114.2(3) . 7_564
O3 I1 Rb1 64.8(3) . 7_564
O5 I1 Rb1 130.0(3) 2_675 7_564
Bi2 I1 Rb1 92.58(2) . 7_564
Rb1 I1 Rb1 63.319(10) . 7_564
O2 I1 Rb2 126.2(3) . 5_554
O4 I1 Rb2 127.3(3) . 5_554
O3 I1 Rb2 106.5(3) . 5_554
O5 I1 Rb2 70.0(4) 2_675 5_554
Bi2 I1 Rb2 122.83(3) . 5_554
Rb1 I1 Rb2 166.14(3) . 5_554
Rb1 I1 Rb2 118.04(4) 7_564 5_554
O2 Rb1 O2 89.9(4) 8_545 7_565
O2 Rb1 O2 158.7(3) 8_545 2_575
O2 Rb1 O2 95.9(3) 7_565 2_575
O2 Rb1 O2 95.9(3) 8_545 .
O2 Rb1 O2 158.7(3) 7_565 .
O2 Rb1 O2 86.1(4) 2_575 .
O2 Rb1 O7 81.0(3) 8_545 2_575
O2 Rb1 O7 141.0(2) 7_565 2_575
O2 Rb1 O7 81.6(3) 2_575 2_575
O2 Rb1 O7 60.3(2) . 2_575
O2 Rb1 O7 141.0(2) 8_545 .
O2 Rb1 O7 81.0(3) 7_565 .
O2 Rb1 O7 60.3(2) 2_575 .
O2 Rb1 O7 81.6(3) . .
O7 Rb1 O7 127.9(4) 2_575 .
O2 Rb1 O4 108.8(2) 8_545 2_575
O2 Rb1 O4 79.1(2) 7_565 2_575
O2 Rb1 O4 52.8(2) 2_575 2_575
O2 Rb1 O4 117.9(2) . 2_575
O7 Rb1 O4 68.5(2) 2_575 2_575
O7 Rb1 O4 106.5(2) . 2_575
O2 Rb1 O4 79.1(2) 8_545 .
O2 Rb1 O4 108.8(2) 7_565 .
O2 Rb1 O4 117.9(2) 2_575 .
O2 Rb1 O4 52.8(2) . .
O7 Rb1 O4 106.5(2) 2_575 .
O7 Rb1 O4 68.5(2) . .
O4 Rb1 O4 169.2(3) 2_575 .
O2 Rb1 O3 93.7(2) 8_545 7_565
O2 Rb1 O3 50.2(2) 7_565 7_565
O2 Rb1 O3 105.7(2) 2_575 7_565
O2 Rb1 O3 108.9(2) . 7_565
O7 Rb1 O3 167.0(2) 2_575 7_565
O7 Rb1 O3 51.9(3) . 7_565
O4 Rb1 O3 124.51(19) 2_575 7_565
O4 Rb1 O3 60.7(2) . 7_565
O2 Rb1 O3 50.2(2) 8_545 8_545
O2 Rb1 O3 93.7(2) 7_565 8_545
O2 Rb1 O3 108.9(2) 2_575 8_545
O2 Rb1 O3 105.7(2) . 8_545
O7 Rb1 O3 51.9(3) 2_575 8_545
O7 Rb1 O3 167.0(2) . 8_545
O4 Rb1 O3 60.7(2) 2_575 8_545
O4 Rb1 O3 124.51(19) . 8_545
O3 Rb1 O3 132.0(3) 7_565 8_545
O2 Rb1 I1 133.91(16) 8_545 2_575
O2 Rb1 I1 92.01(18) 7_565 2_575
O2 Rb1 I1 25.76(16) 2_575 2_575
O2 Rb1 I1 98.54(19) . 2_575
O7 Rb1 I1 69.10(19) 2_575 2_575
O7 Rb1 I1 84.53(17) . 2_575
O4 Rb1 I1 27.79(17) 2_575 2_575
O4 Rb1 I1 141.97(18) . 2_575
O3 Rb1 I1 121.80(13) 7_565 2_575
O3 Rb1 I1 83.77(14) 8_545 2_575
O2 Rb1 I1 92.01(18) 8_545 .
O2 Rb1 I1 133.91(16) 7_565 .
O2 Rb1 I1 98.54(19) 2_575 .
O2 Rb1 I1 25.76(16) . .
O7 Rb1 I1 84.54(17) 2_575 .
O7 Rb1 I1 69.10(19) . .
O4 Rb1 I1 141.97(18) 2_575 .
O4 Rb1 I1 27.79(17) . .
O3 Rb1 I1 83.77(14) 7_565 .
O3 Rb1 I1 121.80(13) 8_545 .
I1 Rb1 I1 118.04(6) 2_575 .
O5 I5 O5 95.0(9) 3_565 .
O5 I5 O6 98.3(8) 3_565 .
O5 I5 O6 98.3(8) . .
O5 I5 Rb2 54.4(4) 3_565 .
O5 I5 Rb2 54.4(4) . .
O6 I5 Rb2 71.9(7) . .
O1 Rb2 O1 90.1(4) 8_645 6_665
O1 Rb2 O1 91.3(3) 8_645 .
O1 Rb2 O1 170.32(19) 6_665 .
O1 Rb2 O1 170.32(19) 8_645 3_565
O1 Rb2 O1 91.3(3) 6_665 3_565
O1 Rb2 O1 85.7(4) . 3_565
O1 Rb2 O8 136.8(3) 8_645 3_565
O1 Rb2 O8 79.2(3) 6_665 3_565
O1 Rb2 O8 106.0(3) . 3_565
O1 Rb2 O8 52.8(3) 3_565 3_565
O1 Rb2 O8 79.2(3) 8_645 .
O1 Rb2 O8 136.8(3) 6_665 .
O1 Rb2 O8 52.8(3) . .
O1 Rb2 O8 106.0(3) 3_565 .
O8 Rb2 O8 80.7(4) 3_565 .
O1 Rb2 O5 72.5(4) 8_645 .
O1 Rb2 O5 106.8(3) 6_665 .
O1 Rb2 O5 64.6(3) . .
O1 Rb2 O5 97.9(4) 3_565 .
O8 Rb2 O5 150.6(4) 3_565 .
O8 Rb2 O5 109.4(3) . .
O1 Rb2 O5 106.8(3) 8_645 3_565
O1 Rb2 O5 72.5(4) 6_665 3_565
O1 Rb2 O5 97.9(4) . 3_565
O1 Rb2 O5 64.6(3) 3_565 3_565
O8 Rb2 O5 109.4(3) 3_565 3_565
O8 Rb2 O5 150.6(4) . 3_565
O5 Rb2 O5 49.1(4) . 3_565
O1 Rb2 I5 81.04(18) 8_645 .
O1 Rb2 I5 81.04(18) 6_665 .
O1 Rb2 I5 89.72(17) . .
O1 Rb2 I5 89.72(17) 3_565 .
O8 Rb2 I5 136.6(2) 3_565 .
O8 Rb2 I5 136.6(2) . .
O5 Rb2 I5 27.27(19) . .
O5 Rb2 I5 27.27(19) 3_565 .
O1 Rb2 I2 163.34(19) 8_645 3_565
O1 Rb2 I2 88.1(2) 6_665 3_565
O1 Rb2 I2 93.21(19) . 3_565
O1 Rb2 I2 26.33(16) 3_565 3_565
O8 Rb2 I2 26.9(2) 3_565 3_565
O8 Rb2 I2 90.8(2) . 3_565
O5 Rb2 I2 123.7(3) . 3_565
O5 Rb2 I2 88.5(2) 3_565 3_565
I5 Rb2 I2 114.99(5) . 3_565
O1 Rb2 I2 88.1(2) 8_645 .
O1 Rb2 I2 163.34(19) 6_665 .
O1 Rb2 I2 26.34(16) . .
O1 Rb2 I2 93.21(19) 3_565 .
O8 Rb2 I2 90.8(2) 3_565 .
O8 Rb2 I2 26.9(2) . .
O5 Rb2 I2 88.5(2) . .
O5 Rb2 I2 123.7(3) 3_565 .
I5 Rb2 I2 114.99(5) . .
I2 Rb2 I2 88.83(5) 3_565 .
O1 Rb2 Rb2 46.7(2) 8_645 6_665
O1 Rb2 Rb2 46.7(2) 6_665 6_665
O1 Rb2 Rb2 137.13(19) . 6_665
O1 Rb2 Rb2 137.12(19) 3_565 6_665
O8 Rb2 Rb2 102.5(2) 3_565 6_665
O8 Rb2 Rb2 102.5(2) . 6_665
O5 Rb2 Rb2 102.0(4) . 6_665
O5 Rb2 Rb2 102.0(4) 3_565 6_665
I5 Rb2 Rb2 90.98(7) . 6_665
I2 Rb2 Rb2 124.66(5) 3_565 6_665
I2 Rb2 Rb2 124.66(5) . 6_665
I1 O2 Rb1 116.3(4) . 7_564
I1 O2 Rb1 109.4(4) . .
Rb1 O2 Rb1 92.0(3) 7_564 .
I2 O1 Rb2 123.3(5) . 6_664
I2 O1 Rb2 105.6(4) . .
Rb2 O1 Rb2 89.0(3) 6_664 .
I1 O3 Bi2 104.8(4) . .
I1 O3 Bi2 141.7(4) . 7_564
Bi2 O3 Bi2 111.1(3) . 7_564
I1 O3 Rb1 87.1(3) . 7_564
Bi2 O3 Rb1 124.9(3) . 7_564
Bi2 O3 Rb1 83.0(2) 7_564 7_564
I1 O4 Bi2 100.8(4) . .
I1 O4 Rb1 96.8(4) . .
Bi2 O4 Rb1 92.8(2) . .
I2 O7 Bi2 141.9(5) . .
I2 O7 Rb1 115.8(4) . .
Bi2 O7 Rb1 100.3(3) . .
I2 O8 Rb2 101.5(4) . .
I5 O5 I1 154.9(8) . 2_675
I5 O5 Rb2 98.4(5) . .
I1 O5 Rb2 105.9(4) 2_675 .

loop_
_geom_bond_atom_site_label_1
_geom_bond_atom_site_label_2
_geom_bond_distance
_geom_bond_site_symmetry_2
I2 O1 1.802(8) .
I2 O8 1.804(11) .
I2 O7 1.825(9) .
I2 Rb2 3.9110(17) .
I2 Rb2 4.1722(17) 6_664
I2 Rb1 4.1798(13) .
Bi2 O3 2.369(9) 2_675
Bi2 O3 2.369(9) .
Bi2 O7 2.373(9) 2_675
Bi2 O7 2.373(9) .
Bi2 O4 2.502(8) .
Bi2 O4 2.502(8) 2_675
Bi2 O3 2.632(9) 8_645
Bi2 O3 2.632(9) 7_565
Bi2 I1 3.3680(7) 2_675
Bi2 I1 3.3680(7) .
Bi2 Rb1 4.1832(5) 1_655
Bi2 Rb1 4.1832(5) .
I1 O2 1.798(8) .
I1 O4 1.833(9) .
I1 O3 1.863(8) .
I1 O5 2.459(12) 2_675
I1 Rb1 3.9026(14) .
I1 Rb1 3.9601(14) 7_564
I1 Rb2 4.2699(16) 5_554
Rb1 O2 2.820(10) 8_545
Rb1 O2 2.820(10) 7_565
Rb1 O2 2.918(9) 2_575
Rb1 O2 2.918(9) .
Rb1 O7 3.048(10) 2_575
Rb1 O7 3.048(10) .
Rb1 O4 3.234(9) 2_575
Rb1 O4 3.234(9) .
Rb1 O3 3.589(9) 7_565
Rb1 O3 3.589(9) 8_545
Rb1 I1 3.9026(14) 2_575
I5 O5 1.793(11) 3_565
I5 O5 1.794(11) .
I5 O6 1.827(16) .
I5 Rb2 3.873(2) .
Rb2 O1 2.902(10) 8_645
Rb2 O1 2.902(10) 6_665
Rb2 O1 3.020(10) .
Rb2 O1 3.020(10) 3_565
Rb2 O8 3.130(11) 3_565
Rb2 O8 3.130(11) .
Rb2 O5 3.182(13) .
Rb2 O5 3.182(13) 3_565
Rb2 I2 3.9110(16) 3_565
Rb2 Rb2 4.1502(6) 6_665
O2 Rb1 2.820(10) 7_564
O1 Rb2 2.902(10) 6_664
O3 Bi2 2.632(9) 7_564
O3 Rb1 3.589(9) 7_564
O5 I1 2.460(12) 2_675

loop_
_geom_torsion_atom_site_label_1
_geom_torsion_atom_site_label_2
_geom_torsion_atom_site_label_3
_geom_torsion_atom_site_label_4
_geom_torsion
_geom_torsion_site_symmetry_1
_geom_torsion_site_symmetry_2
_geom_torsion_site_symmetry_3
_geom_torsion_site_symmetry_4
O3 Bi2 I1 O2 97.9(4) 2_675 . . .
O3 Bi2 I1 O2 84.7(5) . . . .
O7 Bi2 I1 O2 170.8(4) 2_675 . . .
O7 Bi2 I1 O2 16.9(4) . . . .
O4 Bi2 I1 O2 -84.1(5) . . . .
O4 Bi2 I1 O2 100.6(11) 2_675 . . .
O3 Bi2 I1 O2 -119.9(4) 8_645 . . .
O3 Bi2 I1 O2 -51.8(4) 7_565 . . .
I1 Bi2 I1 O2 93.2(3) 2_675 . . .
Rb1 Bi2 I1 O2 179.6(3) 1_655 . . .
Rb1 Bi2 I1 O2 -23.2(3) . . . .
O3 Bi2 I1 O4 -178.0(5) 2_675 . . .
O3 Bi2 I1 O4 168.9(6) . . . .
O7 Bi2 I1 O4 -105.0(5) 2_675 . . .
O7 Bi2 I1 O4 101.1(5) . . . .
O4 Bi2 I1 O4 -175.3(7) 2_675 . . .
O3 Bi2 I1 O4 -35.8(4) 8_645 . . .
O3 Bi2 I1 O4 32.3(4) 7_565 . . .
I1 Bi2 I1 O4 177.3(4) 2_675 . . .
Rb1 Bi2 I1 O4 -96.3(4) 1_655 . . .
Rb1 Bi2 I1 O4 61.0(4) . . . .
O3 Bi2 I1 O3 13.1(6) 2_675 . . .
O7 Bi2 I1 O3 86.1(5) 2_675 . . .
O7 Bi2 I1 O3 -67.8(5) . . . .
O4 Bi2 I1 O3 -168.9(6) . . . .
O4 Bi2 I1 O3 15.9(11) 2_675 . . .
O3 Bi2 I1 O3 155.4(4) 8_645 . . .
O3 Bi2 I1 O3 -136.5(4) 7_565 . . .
I1 Bi2 I1 O3 8.5(4) 2_675 . . .
Rb1 Bi2 I1 O3 94.9(4) 1_655 . . .
Rb1 Bi2 I1 O3 -107.9(4) . . . .
O3 Bi2 I1 O5 -153.4(5) 2_675 . . 2_675
O3 Bi2 I1 O5 -166.5(6) . . . 2_675
O7 Bi2 I1 O5 -80.4(5) 2_675 . . 2_675
O7 Bi2 I1 O5 125.7(5) . . . 2_675
O4 Bi2 I1 O5 24.6(6) . . . 2_675
O4 Bi2 I1 O5 -150.7(12) 2_675 . . 2_675
O3 Bi2 I1 O5 -11.1(5) 8_645 . . 2_675
O3 Bi2 I1 O5 57.0(5) 7_565 . . 2_675
I1 Bi2 I1 O5 -158.0(4) 2_675 . . 2_675
Rb1 Bi2 I1 O5 -71.6(4) 1_655 . . 2_675
Rb1 Bi2 I1 O5 85.6(4) . . . 2_675
O3 Bi2 I1 Rb1 121.0(2) 2_675 . . .
O3 Bi2 I1 Rb1 107.9(4) . . . .
O7 Bi2 I1 Rb1 -166.0(3) 2_675 . . .
O7 Bi2 I1 Rb1 40.1(2) . . . .
O4 Bi2 I1 Rb1 -61.0(4) . . . .
O4 Bi2 I1 Rb1 123.7(11) 2_675 . . .
O3 Bi2 I1 Rb1 -96.72(19) 8_645 . . .
O3 Bi2 I1 Rb1 -28.6(2) 7_565 . . .
I1 Bi2 I1 Rb1 116.36(3) 2_675 . . .
Rb1 Bi2 I1 Rb1 -157.24(7) 1_655 . . .
O3 Bi2 I1 Rb1 60.7(2) 2_675 . . 7_564
O3 Bi2 I1 Rb1 47.6(4) . . . 7_564
O7 Bi2 I1 Rb1 133.7(3) 2_675 . . 7_564
O7 Bi2 I1 Rb1 -20.2(2) . . . 7_564
O4 Bi2 I1 Rb1 -121.3(4) . . . 7_564
O4 Bi2 I1 Rb1 63.4(11) 2_675 . . 7_564
O3 Bi2 I1 Rb1 -157.02(19) 8_645 . . 7_564
O3 Bi2 I1 Rb1 -88.9(2) 7_565 . . 7_564
I1 Bi2 I1 Rb1 56.06(3) 2_675 . . 7_564
Rb1 Bi2 I1 Rb1 142.46(7) 1_655 . . 7_564
Rb1 Bi2 I1 Rb1 -60.299(11) . . . 7_564
O3 Bi2 I1 Rb2 -65.4(2) 2_675 . . 5_554
O3 Bi2 I1 Rb2 -78.5(4) . . . 5_554
O7 Bi2 I1 Rb2 7.6(3) 2_675 . . 5_554
O7 Bi2 I1 Rb2 -146.3(3) . . . 5_554
O4 Bi2 I1 Rb2 112.6(4) . . . 5_554
O4 Bi2 I1 Rb2 -62.7(11) 2_675 . . 5_554
O3 Bi2 I1 Rb2 76.9(2) 8_645 . . 5_554
O3 Bi2 I1 Rb2 145.0(2) 7_565 . . 5_554
I1 Bi2 I1 Rb2 -70.04(4) 2_675 . . 5_554
Rb1 Bi2 I1 Rb2 16.37(6) 1_655 . . 5_554
Rb1 Bi2 I1 Rb2 173.60(5) . . . 5_554
O2 I1 Rb1 O2 -99.3(4) . . . 8_545
O4 I1 Rb1 O2 61.8(3) . . . 8_545
O3 I1 Rb1 O2 153.0(3) . . . 8_545
O5 I1 Rb1 O2 -12.8(4) 2_675 . . 8_545
Bi2 I1 Rb1 O2 112.60(17) . . . 8_545
Rb1 I1 Rb1 O2 -143.60(17) 7_564 . . 8_545
Rb2 I1 Rb1 O2 -44.4(3) 5_554 . . 8_545
O2 I1 Rb1 O2 168.8(5) . . . 7_565
O4 I1 Rb1 O2 -30.0(4) . . . 7_565
O3 I1 Rb1 O2 61.2(4) . . . 7_565
O5 I1 Rb1 O2 -104.6(4) 2_675 . . 7_565
Bi2 I1 Rb1 O2 20.8(3) . . . 7_565
Rb1 I1 Rb1 O2 124.6(3) 7_564 . . 7_565
Rb2 I1 Rb1 O2 -136.2(3) 5_554 . . 7_565
O2 I1 Rb1 O2 62.1(6) . . . 2_575
O4 I1 Rb1 O2 -136.8(3) . . . 2_575
O3 I1 Rb1 O2 -45.5(3) . . . 2_575
O5 I1 Rb1 O2 148.6(4) 2_675 . . 2_575
Bi2 I1 Rb1 O2 -85.94(17) . . . 2_575
Rb1 I1 Rb1 O2 17.86(17) 7_564 . . 2_575
Rb2 I1 Rb1 O2 117.1(2) 5_554 . . 2_575
O4 I1 Rb1 O2 161.1(5) . . . .
O3 I1 Rb1 O2 -107.7(5) . . . .
O5 I1 Rb1 O2 86.5(6) 2_675 . . .
Bi2 I1 Rb1 O2 -148.1(4) . . . .
Rb1 I1 Rb1 O2 -44.3(4) 7_564 . . .
Rb2 I1 Rb1 O2 54.9(5) 5_554 . . .
O2 I1 Rb1 O7 -18.6(5) . . . 2_575
O4 I1 Rb1 O7 142.5(4) . . . 2_575
O3 I1 Rb1 O7 -126.2(4) . . . 2_575
O5 I1 Rb1 O7 68.0(4) 2_675 . . 2_575
Bi2 I1 Rb1 O7 -166.6(2) . . . 2_575
Rb1 I1 Rb1 O7 -62.8(2) 7_564 . . 2_575
Rb2 I1 Rb1 O7 36.4(3) 5_554 . . 2_575
O2 I1 Rb1 O7 115.7(5) . . . .
O4 I1 Rb1 O7 -83.2(3) . . . .
O3 I1 Rb1 O7 8.0(4) . . . .
O5 I1 Rb1 O7 -157.8(4) 2_675 . . .
Bi2 I1 Rb1 O7 -32.4(2) . . . .
Rb1 I1 Rb1 O7 71.4(2) 7_564 . . .
Rb2 I1 Rb1 O7 170.6(3) 5_554 . . .
O2 I1 Rb1 O4 25.3(5) . . . 2_575
O4 I1 Rb1 O4 -173.6(2) . . . 2_575
O3 I1 Rb1 O4 -82.3(4) . . . 2_575
O5 I1 Rb1 O4 111.9(4) 2_675 . . 2_575
Bi2 I1 Rb1 O4 -122.7(2) . . . 2_575
Rb1 I1 Rb1 O4 -18.9(2) 7_564 . . 2_575
Rb2 I1 Rb1 O4 80.3(3) 5_554 . . 2_575
O2 I1 Rb1 O4 -161.1(5) . . . .
O3 I1 Rb1 O4 91.2(4) . . . .
O5 I1 Rb1 O4 -74.6(5) 2_675 . . .
Bi2 I1 Rb1 O4 50.8(3) . . . .
Rb1 I1 Rb1 O4 154.6(3) 7_564 . . .
Rb2 I1 Rb1 O4 -106.2(4) 5_554 . . .
O2 I1 Rb1 O3 167.1(5) . . . 7_565
O4 I1 Rb1 O3 -31.8(3) . . . 7_565
O3 I1 Rb1 O3 59.5(3) . . . 7_565
O5 I1 Rb1 O3 -106.4(4) 2_675 . . 7_565
Bi2 I1 Rb1 O3 19.06(15) . . . 7_565
Rb1 I1 Rb1 O3 122.86(15) 7_564 . . 7_565
Rb2 I1 Rb1 O3 -137.9(2) 5_554 . . 7_565
O2 I1 Rb1 O3 -56.4(5) . . . 8_545
O4 I1 Rb1 O3 104.7(3) . . . 8_545
O3 I1 Rb1 O3 -164.1(4) . . . 8_545
O5 I1 Rb1 O3 30.1(4) 2_675 . . 8_545
Bi2 I1 Rb1 O3 155.50(19) . . . 8_545
Rb1 I1 Rb1 O3 -100.70(19) 7_564 . . 8_545
Rb2 I1 Rb1 O3 -1.5(3) 5_554 . . 8_545
O2 I1 Rb1 I1 44.3(4) . . . 2_575
O4 I1 Rb1 I1 -154.6(3) . . . 2_575
O3 I1 Rb1 I1 -63.4(3) . . . 2_575
O5 I1 Rb1 I1 130.8(4) 2_675 . . 2_575
Bi2 I1 Rb1 I1 -103.80(2) . . . 2_575
Rb1 I1 Rb1 I1 0.0 7_564 . . 2_575
Rb2 I1 Rb1 I1 99.20(19) 5_554 . . 2_575
O5 I5 Rb2 O1 160.6(8) 3_565 . . 8_645
O5 I5 Rb2 O1 -69.1(8) . . . 8_645
O6 I5 Rb2 O1 45.8(2) . . . 8_645
O5 I5 Rb2 O1 69.1(8) 3_565 . . 6_665
O5 I5 Rb2 O1 -160.6(8) . . . 6_665
O6 I5 Rb2 O1 -45.8(2) . . . 6_665
O5 I5 Rb2 O1 -108.0(8) 3_565 . . .
O5 I5 Rb2 O1 22.3(8) . . . .
O6 I5 Rb2 O1 137.13(19) . . . .
O5 I5 Rb2 O1 -22.3(8) 3_565 . . 3_565
O5 I5 Rb2 O1 108.0(8) . . . 3_565
O6 I5 Rb2 O1 -137.13(19) . . . 3_565
O5 I5 Rb2 O8 5.4(8) 3_565 . . 3_565
O5 I5 Rb2 O8 135.7(8) . . . 3_565
O6 I5 Rb2 O8 -109.5(3) . . . 3_565
O5 I5 Rb2 O8 -135.7(8) 3_565 . . .
O5 I5 Rb2 O8 -5.4(8) . . . .
O6 I5 Rb2 O8 109.5(3) . . . .
O5 I5 Rb2 O5 -130.3(15) 3_565 . . .
O6 I5 Rb2 O5 114.9(8) . . . .
O5 I5 Rb2 O5 130.3(15) . . . 3_565
O6 I5 Rb2 O5 -114.9(8) . . . 3_565
O5 I5 Rb2 I2 -14.6(8) 3_565 . . 3_565
O5 I5 Rb2 I2 115.7(8) . . . 3_565
O6 I5 Rb2 I2 -129.46(4) . . . 3_565
O5 I5 Rb2 I2 -115.7(8) 3_565 . . .
O5 I5 Rb2 I2 14.6(8) . . . .
O6 I5 Rb2 I2 129.46(4) . . . .
O5 I5 Rb2 Rb2 114.9(8) 3_565 . . 6_665
O5 I5 Rb2 Rb2 -114.9(7) . . . 6_665
O6 I5 Rb2 Rb2 0.0 . . . 6_665
O1 I2 Rb2 O1 96.7(4) . . . 8_645
O8 I2 Rb2 O1 -69.5(5) . . . 8_645
O7 I2 Rb2 O1 11.6(4) . . . 8_645
Rb2 I2 Rb2 O1 137.4(2) 6_664 . . 8_645
Rb1 I2 Rb2 O1 -34.06(19) . . . 8_645
O1 I2 Rb2 O1 -179.1(8) . . . 6_665
O8 I2 Rb2 O1 14.7(8) . . . 6_665
O7 I2 Rb2 O1 95.7(8) . . . 6_665
Rb2 I2 Rb2 O1 -138.4(7) 6_664 . . 6_665
Rb1 I2 Rb2 O1 50.1(7) . . . 6_665
O8 I2 Rb2 O1 -166.2(6) . . . .
O7 I2 Rb2 O1 -85.2(5) . . . .
Rb2 I2 Rb2 O1 40.7(4) 6_664 . . .
Rb1 I2 Rb2 O1 -130.8(4) . . . .
O1 I2 Rb2 O1 -73.7(5) . . . 3_565
O8 I2 Rb2 O1 120.1(5) . . . 3_565
O7 I2 Rb2 O1 -158.8(4) . . . 3_565
Rb2 I2 Rb2 O1 -33.00(17) 6_664 . . 3_565
Rb1 I2 Rb2 O1 155.54(17) . . . 3_565
O1 I2 Rb2 O8 -126.5(5) . . . 3_565
O8 I2 Rb2 O8 67.3(5) . . . 3_565
O7 I2 Rb2 O8 148.4(4) . . . 3_565
Rb2 I2 Rb2 O8 -85.8(2) 6_664 . . 3_565
Rb1 I2 Rb2 O8 102.8(2) . . . 3_565
O1 I2 Rb2 O8 166.2(6) . . . .
O7 I2 Rb2 O8 81.1(5) . . . .
Rb2 I2 Rb2 O8 -153.1(4) 6_664 . . .
Rb1 I2 Rb2 O8 35.4(4) . . . .
O1 I2 Rb2 O5 24.1(5) . . . .
O8 I2 Rb2 O5 -142.1(5) . . . .
O7 I2 Rb2 O5 -61.0(4) . . . .
Rb2 I2 Rb2 O5 64.8(3) 6_664 . . .
Rb1 I2 Rb2 O5 -106.6(3) . . . .
O1 I2 Rb2 O5 -12.3(5) . . . 3_565
O8 I2 Rb2 O5 -178.5(5) . . . 3_565
O7 I2 Rb2 O5 -97.4(4) . . . 3_565
Rb2 I2 Rb2 O5 28.4(3) 6_664 . . 3_565
Rb1 I2 Rb2 O5 -143.0(3) . . . 3_565
O1 I2 Rb2 I5 17.5(4) . . . .
O8 I2 Rb2 I5 -148.7(4) . . . .
O7 I2 Rb2 I5 -67.6(3) . . . .
Rb2 I2 Rb2 I5 58.19(6) 6_664 . . .
Rb1 I2 Rb2 I5 -113.27(5) . . . .
O1 I2 Rb2 I2 -99.7(4) . . . 3_565
O8 I2 Rb2 I2 94.1(4) . . . 3_565
O7 I2 Rb2 I2 175.2(3) . . . 3_565
Rb2 I2 Rb2 I2 -58.98(3) 6_664 . . 3_565
Rb1 I2 Rb2 I2 129.56(3) . . . 3_565
O1 I2 Rb2 Rb2 127.7(4) . . . 6_665
O8 I2 Rb2 Rb2 -38.5(4) . . . 6_665
O7 I2 Rb2 Rb2 42.6(3) . . . 6_665
Rb2 I2 Rb2 Rb2 168.39(12) 6_664 . . 6_665
Rb1 I2 Rb2 Rb2 -3.08(10) . . . 6_665
O4 I1 O2 Rb1 -118.0(4) . . . 7_564
O3 I1 O2 Rb1 -27.4(5) . . . 7_564
O5 I1 O2 Rb1 159.3(6) 2_675 . . 7_564
Bi2 I1 O2 Rb1 -70.8(4) . . . 7_564
Rb1 I1 O2 Rb1 -102.4(5) . . . 7_564
Rb2 I1 O2 Rb1 91.7(4) 5_554 . . 7_564
O4 I1 O2 Rb1 -15.6(4) . . . .
O3 I1 O2 Rb1 75.0(4) . . . .
O5 I1 O2 Rb1 -98.3(5) 2_675 . . .
Bi2 I1 O2 Rb1 31.6(4) . . . .
Rb1 I1 O2 Rb1 102.4(5) 7_564 . . .
Rb2 I1 O2 Rb1 -165.93(12) 5_554 . . .
O2 Rb1 O2 I1 82.4(3) 8_545 . . .
O2 Rb1 O2 I1 -22.6(10) 7_565 . . .
O2 Rb1 O2 I1 -118.8(5) 2_575 . . .
O7 Rb1 O2 I1 158.6(6) 2_575 . . .
O7 Rb1 O2 I1 -58.3(4) . . . .
O4 Rb1 O2 I1 -162.6(3) 2_575 . . .
O4 Rb1 O2 I1 10.9(3) . . . .
O3 Rb1 O2 I1 -13.6(5) 7_565 . . .
O3 Rb1 O2 I1 132.6(4) 8_545 . . .
I1 Rb1 O2 I1 -141.5(4) 2_575 . . .
O2 Rb1 O2 Rb1 -158.7(3) 8_545 . . 7_564
O2 Rb1 O2 Rb1 96.3(8) 7_565 . . 7_564
O2 Rb1 O2 Rb1 0.000(1) 2_575 . . 7_564
O7 Rb1 O2 Rb1 -82.6(3) 2_575 . . 7_564
O7 Rb1 O2 Rb1 60.5(2) . . . 7_564
O4 Rb1 O2 Rb1 -43.8(3) 2_575 . . 7_564
O4 Rb1 O2 Rb1 129.8(3) . . . 7_564
O3 Rb1 O2 Rb1 105.3(2) 7_565 . . 7_564
O3 Rb1 O2 Rb1 -108.5(2) 8_545 . . 7_564
I1 Rb1 O2 Rb1 -22.65(19) 2_575 . . 7_564
I1 Rb1 O2 Rb1 118.8(5) . . . 7_564
O8 I2 O1 Rb2 110.2(6) . . . 6_664
O7 I2 O1 Rb2 -150.0(5) . . . 6_664
Rb2 I2 O1 Rb2 99.3(6) . . . 6_664
Rb1 I2 O1 Rb2 -169.39(12) . . . 6_664
O8 I2 O1 Rb2 10.9(5) . . . .
O7 I2 O1 Rb2 110.7(4) . . . .
Rb2 I2 O1 Rb2 -99.3(6) 6_664 . . .
Rb1 I2 O1 Rb2 91.3(5) . . . .
O1 Rb2 O1 I2 -83.1(3) 8_645 . . .
O1 Rb2 O1 I2 178.5(14) 6_665 . . .
O1 Rb2 O1 I2 106.1(4) 3_565 . . .
O8 Rb2 O1 I2 56.8(5) 3_565 . . .
O8 Rb2 O1 I2 -7.8(3) . . . .
O5 Rb2 O1 I2 -153.1(6) . . . .
O5 Rb2 O1 I2 169.7(4) 3_565 . . .
I5 Rb2 O1 I2 -164.2(4) . . . .
I2 Rb2 O1 I2 80.8(4) 3_565 . . .
Rb2 Rb2 O1 I2 -73.0(5) 6_665 . . .
O1 Rb2 O1 Rb2 152.5(3) 8_645 . . 6_664
O1 Rb2 O1 Rb2 54.1(16) 6_665 . . 6_664
O1 Rb2 O1 Rb2 -18.3(3) 3_565 . . 6_664
O8 Rb2 O1 Rb2 -67.6(3) 3_565 . . 6_664
O8 Rb2 O1 Rb2 -132.2(4) . . . 6_664
O5 Rb2 O1 Rb2 82.5(4) . . . 6_664
O5 Rb2 O1 Rb2 45.3(3) 3_565 . . 6_664
I5 Rb2 O1 Rb2 71.43(17) . . . 6_664
I2 Rb2 O1 Rb2 -43.58(17) 3_565 . . 6_664
I2 Rb2 O1 Rb2 -124.4(5) . . . 6_664
Rb2 Rb2 O1 Rb2 162.57(19) 6_665 . . 6_664
O2 I1 O3 Bi2 -106.5(4) . . . .
O4 I1 O3 Bi2 -8.1(4) . . . .
O5 I1 O3 Bi2 47(2) 2_675 . . .
Rb1 I1 O3 Bi2 -63.5(3) . . . .
Rb1 I1 O3 Bi2 -125.4(4) 7_564 . . .
Rb2 I1 O3 Bi2 120.8(3) 5_554 . . .
O2 I1 O3 Bi2 93.8(7) . . . 7_564
O4 I1 O3 Bi2 -167.8(7) . . . 7_564
O5 I1 O3 Bi2 -113(2) 2_675 . . 7_564
Bi2 I1 O3 Bi2 -159.7(10) . . . 7_564
Rb1 I1 O3 Bi2 136.8(7) . . . 7_564
Rb1 I1 O3 Bi2 74.9(7) 7_564 . . 7_564
Rb2 I1 O3 Bi2 -38.9(7) 5_554 . . 7_564
O2 I1 O3 Rb1 18.9(4) . . . 7_564
O4 I1 O3 Rb1 117.3(3) . . . 7_564
O5 I1 O3 Rb1 172.3(19) 2_675 . . 7_564
Bi2 I1 O3 Rb1 125.4(4) . . . 7_564
Rb1 I1 O3 Rb1 61.97(13) . . . 7_564
Rb2 I1 O3 Rb1 -113.75(13) 5_554 . . 7_564
O3 Bi2 O3 I1 -166.7(6) 2_675 . . .
O7 Bi2 O3 I1 -89.6(4) 2_675 . . .
O7 Bi2 O3 I1 107.3(4) . . . .
O4 Bi2 O3 I1 6.6(3) . . . .
O4 Bi2 O3 I1 -175.6(3) 2_675 . . .
O3 Bi2 O3 I1 -33.2(4) 8_645 . . .
O3 Bi2 O3 I1 60.4(4) 7_565 . . .
I1 Bi2 O3 I1 -174.0(3) 2_675 . . .
Rb1 Bi2 O3 I1 -109.3(3) 1_655 . . .
Rb1 Bi2 O3 I1 59.8(3) . . . .
O3 Bi2 O3 Bi2 0.001(1) 2_675 . . 7_564
O7 Bi2 O3 Bi2 77.1(4) 2_675 . . 7_564
O7 Bi2 O3 Bi2 -86.0(4) . . . 7_564
O4 Bi2 O3 Bi2 173.3(5) . . . 7_564
O4 Bi2 O3 Bi2 -8.9(6) 2_675 . . 7_564
O3 Bi2 O3 Bi2 133.5(4) 8_645 . . 7_564
O3 Bi2 O3 Bi2 -132.9(4) 7_565 . . 7_564
I1 Bi2 O3 Bi2 -7.3(3) 2_675 . . 7_564
I1 Bi2 O3 Bi2 166.7(6) . . . 7_564
Rb1 Bi2 O3 Bi2 57.4(4) 1_655 . . 7_564
Rb1 Bi2 O3 Bi2 -133.5(3) . . . 7_564
O3 Bi2 O3 Rb1 96.3(4) 2_675 . . 7_564
O7 Bi2 O3 Rb1 173.4(4) 2_675 . . 7_564
O7 Bi2 O3 Rb1 10.3(3) . . . 7_564
O4 Bi2 O3 Rb1 -90.4(4) . . . 7_564
O4 Bi2 O3 Rb1 87.5(5) 2_675 . . 7_564
O3 Bi2 O3 Rb1 -130.2(3) 8_645 . . 7_564
O3 Bi2 O3 Rb1 -36.6(5) 7_565 . . 7_564
I1 Bi2 O3 Rb1 89.0(3) 2_675 . . 7_564
I1 Bi2 O3 Rb1 -97.0(5) . . . 7_564
Rb1 Bi2 O3 Rb1 153.7(2) 1_655 . . 7_564
Rb1 Bi2 O3 Rb1 -37.2(3) . . . 7_564
O2 I1 O4 Bi2 107.5(4) . . . .
O3 I1 O4 Bi2 7.6(4) . . . .
O5 I1 O4 Bi2 -160.1(4) 2_675 . . .
Rb1 I1 O4 Bi2 94.1(3) . . . .
Rb1 I1 O4 Bi2 69.4(3) 7_564 . . .
Rb2 I1 O4 Bi2 -102.7(3) 5_554 . . .
O2 I1 O4 Rb1 13.4(4) . . . .
O3 I1 O4 Rb1 -86.6(3) . . . .
O5 I1 O4 Rb1 105.7(4) 2_675 . . .
Bi2 I1 O4 Rb1 -94.1(3) . . . .
Rb1 I1 O4 Rb1 -24.8(3) 7_564 . . .
Rb2 I1 O4 Rb1 163.17(8) 5_554 . . .
O3 Bi2 O4 I1 2.8(6) 2_675 . . .
O3 Bi2 O4 I1 -6.6(3) . . . .
O7 Bi2 O4 I1 73.6(4) 2_675 . . .
O7 Bi2 O4 I1 -78.8(4) . . . .
O4 Bi2 O4 I1 177.5(4) 2_675 . . .
O3 Bi2 O4 I1 144.5(4) 8_645 . . .
O3 Bi2 O4 I1 -150.3(4) 7_565 . . .
I1 Bi2 O4 I1 -9.5(14) 2_675 . . .
Rb1 Bi2 O4 I1 108.3(3) 1_655 . . .
Rb1 Bi2 O4 I1 -97.5(4) . . . .
O3 Bi2 O4 Rb1 100.3(4) 2_675 . . .
O3 Bi2 O4 Rb1 90.9(3) . . . .
O7 Bi2 O4 Rb1 171.1(3) 2_675 . . .
O7 Bi2 O4 Rb1 18.7(3) . . . .
O4 Bi2 O4 Rb1 -85.02(19) 2_675 . . .
O3 Bi2 O4 Rb1 -118.0(3) 8_645 . . .
O3 Bi2 O4 Rb1 -52.8(2) 7_565 . . .
I1 Bi2 O4 Rb1 88.0(11) 2_675 . . .
I1 Bi2 O4 Rb1 97.5(4) . . . .
Rb1 Bi2 O4 Rb1 -154.23(11) 1_655 . . .
O2 Rb1 O4 I1 -116.3(3) 8_545 . . .
O2 Rb1 O4 I1 157.6(3) 7_565 . . .
O2 Rb1 O4 I1 50.0(4) 2_575 . . .
O2 Rb1 O4 I1 -10.2(3) . . . .
O7 Rb1 O4 I1 -39.2(4) 2_575 . . .
O7 Rb1 O4 I1 85.7(3) . . . .
O4 Rb1 O4 I1 21.6(3) 2_575 . . .
O3 Rb1 O4 I1 143.1(4) 7_565 . . .
O3 Rb1 O4 I1 -93.9(3) 8_545 . . .
I1 Rb1 O4 I1 37.9(4) 2_575 . . .
O2 Rb1 O4 Bi2 142.5(3) 8_545 . . .
O2 Rb1 O4 Bi2 56.3(3) 7_565 . . .
O2 Rb1 O4 Bi2 -51.3(3) 2_575 . . .
O2 Rb1 O4 Bi2 -111.4(4) . . . .
O7 Rb1 O4 Bi2 -140.4(3) 2_575 . . .
O7 Rb1 O4 Bi2 -15.5(3) . . . .
O4 Rb1 O4 Bi2 -79.6(2) 2_575 . . .
O3 Rb1 O4 Bi2 41.8(2) 7_565 . . .
O3 Rb1 O4 Bi2 164.9(2) 8_545 . . .
I1 Rb1 O4 Bi2 -63.4(4) 2_575 . . .
I1 Rb1 O4 Bi2 -101.3(4) . . . .
O1 I2 O7 Bi2 -1.2(10) . . . .
O8 I2 O7 Bi2 99.4(9) . . . .
Rb2 I2 O7 Bi2 48.0(10) . . . .
Rb2 I2 O7 Bi2 -24.0(12) 6_664 . . .
Rb1 I2 O7 Bi2 159.7(13) . . . .
O1 I2 O7 Rb1 -160.9(5) . . . .
O8 I2 O7 Rb1 -60.2(6) . . . .
Rb2 I2 O7 Rb1 -111.7(4) . . . .
Rb2 I2 O7 Rb1 176.29(12) 6_664 . . .
O3 Bi2 O7 I2 41.5(9) 2_675 . . .
O3 Bi2 O7 I2 115.9(10) . . . .
O7 Bi2 O7 I2 78.2(9) 2_675 . . .
O4 Bi2 O7 I2 178.4(9) . . . .
O4 Bi2 O7 I2 -22.2(9) 2_675 . . .
O3 Bi2 O7 I2 -106.7(9) 8_645 . . .
O3 Bi2 O7 I2 -98.3(9) 7_565 . . .
I1 Bi2 O7 I2 8.9(9) 2_675 . . .
I1 Bi2 O7 I2 146.7(9) . . . .
Rb1 Bi2 O7 I2 -11.1(12) 1_655 . . .
Rb1 Bi2 O7 I2 -161.5(12) . . . .
O3 Bi2 O7 Rb1 -157.0(4) 2_675 . . .
O3 Bi2 O7 Rb1 -82.6(3) . . . .
O7 Bi2 O7 Rb1 -120.3(3) 2_675 . . .
O4 Bi2 O7 Rb1 -20.2(4) . . . .
O4 Bi2 O7 Rb1 139.3(3) 2_675 . . .
O3 Bi2 O7 Rb1 54.8(5) 8_645 . . .
O3 Bi2 O7 Rb1 63.2(3) 7_565 . . .
I1 Bi2 O7 Rb1 170.4(3) 2_675 . . .
I1 Bi2 O7 Rb1 -51.9(3) . . . .
Rb1 Bi2 O7 Rb1 150.38(17) 1_655 . . .
O2 Rb1 O7 I2 148.2(4) 8_545 . . .
O2 Rb1 O7 I2 69.6(5) 7_565 . . .
O2 Rb1 O7 I2 -32.4(4) 2_575 . . .
O2 Rb1 O7 I2 -122.8(5) . . . .
O7 Rb1 O7 I2 -81.4(5) 2_575 . . .
O4 Rb1 O7 I2 -6.1(6) 2_575 . . .
O4 Rb1 O7 I2 -175.9(6) . . . .
O3 Rb1 O7 I2 115.2(6) 7_565 . . .
O3 Rb1 O7 I2 2.6(16) 8_545 . . .
I1 Rb1 O7 I2 -23.3(5) 2_575 . . .
I1 Rb1 O7 I2 -146.1(6) . . . .
O2 Rb1 O7 Bi2 -19.2(7) 8_545 . . .
O2 Rb1 O7 Bi2 -97.8(4) 7_565 . . .
O2 Rb1 O7 Bi2 160.1(5) 2_575 . . .
O2 Rb1 O7 Bi2 69.8(4) . . . .
O7 Rb1 O7 Bi2 111.2(4) 2_575 . . .
O4 Rb1 O7 Bi2 -173.5(3) 2_575 . . .
O4 Rb1 O7 Bi2 16.6(3) . . . .
O3 Rb1 O7 Bi2 -52.3(3) 7_565 . . .
O3 Rb1 O7 Bi2 -164.8(10) 8_545 . . .
I1 Rb1 O7 Bi2 169.3(3) 2_575 . . .
I1 Rb1 O7 Bi2 46.5(3) . . . .
O1 I2 O8 Rb2 -10.3(4) . . . .
O7 I2 O8 Rb2 -113.8(4) . . . .
Rb2 I2 O8 Rb2 24.9(4) 6_664 . . .
Rb1 I2 O8 Rb2 -149.5(3) . . . .
O1 Rb2 O8 I2 107.6(5) 8_645 . . .
O1 Rb2 O8 I2 -173.9(3) 6_665 . . .
O1 Rb2 O8 I2 7.6(3) . . . .
O1 Rb2 O8 I2 -64.0(5) 3_565 . . .
O8 Rb2 O8 I2 -110.8(4) 3_565 . . .
O5 Rb2 O8 I2 40.7(5) . . . .
O5 Rb2 O8 I2 2.6(8) 3_565 . . .
I5 Rb2 O8 I2 43.3(6) . . . .
I2 Rb2 O8 I2 -85.8(4) 3_565 . . .
Rb2 Rb2 O8 I2 148.4(3) 6_665 . . .
O5 I5 O5 I1 -126.9(18) 3_565 . . 2_675
O6 I5 O5 I1 134(2) . . . 2_675
Rb2 I5 O5 I1 -165(3) . . . 2_675
O5 I5 O5 Rb2 38.5(11) 3_565 . . .
O6 I5 O5 Rb2 -60.6(7) . . . .
O1 Rb2 O5 I5 104.7(7) 8_645 . . .
O1 Rb2 O5 I5 20.0(8) 6_665 . . .
O1 Rb2 O5 I5 -155.2(8) . . . .
O1 Rb2 O5 I5 -73.8(7) 3_565 . . .
O8 Rb2 O5 I5 -77.8(10) 3_565 . . .
O8 Rb2 O5 I5 176.1(6) . . . .
O5 Rb2 O5 I5 -27.5(8) 3_565 . . .
I2 Rb2 O5 I5 -79.2(8) 3_565 . . .
I2 Rb2 O5 I5 -166.8(7) . . . .
Rb2 Rb2 O5 I5 68.0(7) 6_665 . . .
O1 Rb2 O5 I1 -81.7(6) 8_645 . . 2_675
O1 Rb2 O5 I1 -166.4(5) 6_665 . . 2_675
O1 Rb2 O5 I1 18.4(5) . . . 2_675
O1 Rb2 O5 I1 99.8(6) 3_565 . . 2_675
O8 Rb2 O5 I1 95.8(6) 3_565 . . 2_675
O8 Rb2 O5 I1 -10.3(7) . . . 2_675
O5 Rb2 O5 I1 146.1(4) 3_565 . . 2_675
I5 Rb2 O5 I1 173.6(12) . . . 2_675
I2 Rb2 O5 I1 94.4(5) 3_565 . . 2_675
I2 Rb2 O5 I1 6.8(5) . . . 2_675
Rb2 Rb2 O5 I1 -118.4(5) 6_665 . . 2_675
